data_4120237
loop_
_publ_author_name
'Roshna V. Nair'
'Sanjeev Kheria'
'Suresh Rayavarapu'
'Amol S. Kotmale'
'Bharatam Jagadeesh'
'Rajesh G. Gonnade'
'Vedavati G. Puranik'
'Pattuparambil R. Rajamohanan'
'Gangadhar J. Sanjayan'

_publ_section_title
;
 A Synthetic Zipper Peptide Motif Orchestrated via Co-operative Interplay
 of Hydrogen Bonding, Aromatic Stacking, and Backbone Chirality
;
_journal_name_full 'Journal of the American Chemical Society'
_journal_page_first 11477
_journal_page_last 11480
_journal_paper_doi 10.1021/ja405455g
_journal_volume 135
_journal_year 2013
_chemical_absolute_configuration syn
_chemical_formula_moiety 'C44 H47 N7 O7'
_chemical_formula_sum 'C44 H47 N7 O7'
_chemical_formula_weight 785.89
_chemical_name_systematic
; 
 ? 
;
_space_group_IT_number 19
_symmetry_cell_setting orthorhombic
_symmetry_space_group_name_Hall 'P 2ac 2ab'
_symmetry_space_group_name_H-M 'P 21 21 21'
_atom_sites_solution_hydrogens geom
_atom_sites_solution_primary direct
_atom_sites_solution_secondary difmap
_audit_creation_method SHELXL-97
_cell_angle_alpha 90.00
_cell_angle_beta 90.00
_cell_angle_gamma 90.00
_cell_formula_units_Z 4
_cell_length_a 9.3778(9)
_cell_length_b 13.4883(12)
_cell_length_c 31.293(3)
_cell_measurement_reflns_used 3949
_cell_measurement_temperature 100(2)
_cell_measurement_theta_max 22.02
_cell_measurement_theta_min 2.47
_cell_volume 3958.3(6)
_computing_cell_refinement 'SAINT (Bruker, 2003)'
_computing_data_collection 'SMART (Bruker, 2003)'
_computing_data_reduction 'SAINT (Bruker, 2003)'
_computing_molecular_graphics 'SHELXTL (Bruker, 2003)'
_computing_publication_material 'SHELXTL (Bruker, 2003), platon'
_computing_structure_refinement 'SHELXL-97 (Sheldrick, 2008)'
_computing_structure_solution 'SHELXS-97 (Sheldrick, 2008)'
_diffrn_ambient_temperature 100(2)
_diffrn_measured_fraction_theta_full 1.000
_diffrn_measured_fraction_theta_max 1.000
_diffrn_measurement_device 'Bruker Smart APEX'
_diffrn_measurement_device_type 'CCD Area Detector'
_diffrn_measurement_method 'Phi and Omega Scan'
_diffrn_radiation_monochromator graphite
_diffrn_radiation_source 'fine-focus sealed tube'
_diffrn_radiation_type MoK\a
_diffrn_radiation_wavelength 0.71073
_diffrn_reflns_av_R_equivalents 0.0467
_diffrn_reflns_av_sigmaI/netI 0.0558
_diffrn_reflns_limit_h_max 10
_diffrn_reflns_limit_h_min -11
_diffrn_reflns_limit_k_max 16
_diffrn_reflns_limit_k_min -15
_diffrn_reflns_limit_l_max 32
_diffrn_reflns_limit_l_min -37
_diffrn_reflns_number 20191
_diffrn_reflns_theta_full 25.00
_diffrn_reflns_theta_max 25.00
_diffrn_reflns_theta_min 1.64
_exptl_absorpt_coefficient_mu 0.091
_exptl_absorpt_correction_T_max 0.9946
_exptl_absorpt_correction_T_min 0.9728
_exptl_absorpt_correction_type multi-scan
_exptl_absorpt_process_details 'Bruker SADABS'
_exptl_crystal_colour colourless
_exptl_crystal_density_diffrn 1.319
_exptl_crystal_description plate
_exptl_crystal_F_000 1664
_exptl_crystal_size_max 0.31
_exptl_crystal_size_mid 0.14
_exptl_crystal_size_min 0.06
_refine_diff_density_max 0.189
_refine_diff_density_min -0.181
_refine_diff_density_rms 0.043
_refine_ls_abs_structure_details 'Flack H D (1983), Acta Cryst. A39, 876-881'
_refine_ls_abs_structure_Flack 0.4(10)
_refine_ls_extinction_method none
_refine_ls_goodness_of_fit_ref 1.165
_refine_ls_hydrogen_treatment mixed
_refine_ls_matrix_type full
_refine_ls_number_parameters 667
_refine_ls_number_reflns 6958
_refine_ls_number_restraints 0
_refine_ls_restrained_S_all 1.165
_refine_ls_R_factor_all 0.0563
_refine_ls_R_factor_gt 0.0497
_refine_ls_shift/su_max 0.001
_refine_ls_shift/su_mean 0.000
_refine_ls_structure_factor_coef Fsqd
_refine_ls_weighting_details 'calc w=1/[\s^2^(Fo^2^)+(0.0336P)^2^+0.4493P] where P=(Fo^2^+2Fc^2^)/3'
_refine_ls_weighting_scheme calc
_refine_ls_wR_factor_gt 0.0948
_refine_ls_wR_factor_ref 0.0975
_reflns_number_gt 6392
_reflns_number_total 6958
_reflns_threshold_expression >2sigma(I)
_cod_data_source_file ja405455g_si_002_1.cif
_cod_data_source_block comp_1
_cod_database_code 4120237

loop_
_symmetry_equiv_pos_as_xyz
'x, y, z'
'-x+1/2, -y, z+1/2'
'-x, y+1/2, -z+1/2'
'x+1/2, -y+1/2, -z'

loop_
_atom_site_label
_atom_site_type_symbol
_atom_site_fract_x
_atom_site_fract_y
_atom_site_fract_z
_atom_site_U_iso_or_equiv
_atom_site_adp_type
_atom_site_occupancy
_atom_site_symmetry_multiplicity
_atom_site_calc_flag
_atom_site_refinement_flags
O1 O 0.5755(2) 1.00997(13) 1.01898(5) 0.0233(5) Uani 1 1 d .
O2 O 0.4456(2) 1.17297(13) 0.96027(5) 0.0246(5) Uani 1 1 d .
O3 O 0.1503(2) 0.88996(14) 0.92297(5) 0.0254(5) Uani 1 1 d .
O4 O -0.0225(2) 0.84512(12) 0.77569(5) 0.0186(4) Uani 1 1 d .
O5 O 0.1390(2) 0.87428(13) 0.67976(5) 0.0243(4) Uani 1 1 d .
O6 O 0.3314(2) 0.70206(13) 0.80443(5) 0.0229(4) Uani 1 1 d .
O7 O 0.7004(2) 0.90689(13) 0.86939(6) 0.0248(4) Uani 1 1 d .
N1 N 0.4013(2) 1.10565(15) 1.04423(6) 0.0169(5) Uani 1 1 d .
N2 N 0.3201(3) 1.03956(17) 0.93452(7) 0.0191(5) Uani 1 1 d .
N3 N 0.0790(2) 0.84980(15) 0.85595(6) 0.0193(5) Uani 1 1 d .
H3N H 0.0849 0.8693 0.8292 0.023 Uiso 1 1 calc R
N4 N -0.0022(3) 0.69054(15) 0.75113(6) 0.0182(5) Uani 1 1 d .
N5 N 0.2565(2) 0.78712(16) 0.73170(7) 0.0172(5) Uani 1 1 d .
N6 N 0.5009(3) 0.78826(16) 0.84166(7) 0.0185(5) Uani 1 1 d .
N7 N 0.6866(3) 0.96167(16) 0.93689(7) 0.0235(5) Uani 1 1 d .
H7N H 0.6493 0.9556 0.9626 0.028 Uiso 1 1 calc R
C1 C 0.5370(3) 1.07208(18) 1.04566(8) 0.0175(6) Uani 1 1 d .
C2 C 0.3091(3) 1.0720(2) 1.00908(8) 0.0207(6) Uani 1 1 d .
H2 H 0.2967 0.9984 1.0106 0.025 Uiso 1 1 calc R
C3 C 0.1668(3) 1.1231(2) 1.01753(8) 0.0291(7) Uani 1 1 d .
H3A H 0.0860 1.0812 1.0082 0.035 Uiso 1 1 calc R
H3B H 0.1616 1.1878 1.0027 0.035 Uiso 1 1 calc R
C4 C 0.1663(3) 1.1367(2) 1.06614(9) 0.0254(7) Uani 1 1 d .
C5 C 0.3194(3) 1.1640(2) 1.07573(8) 0.0222(6) Uani 1 1 d .
H5A H 0.3357 1.2359 1.0718 0.027 Uiso 1 1 calc R
H5B H 0.3457 1.1454 1.1053 0.027 Uiso 1 1 calc R
C6 C 0.3705(3) 1.10071(19) 0.96544(8) 0.0193(6) Uani 1 1 d .
C7 C 0.3355(3) 1.04511(18) 0.88998(8) 0.0161(6) Uani 1 1 d .
C8 C 0.2577(3) 0.97820(18) 0.86420(8) 0.0162(6) Uani 1 1 d .
C9 C 0.2778(3) 0.9831(2) 0.81978(8) 0.0193(6) Uani 1 1 d .
C10 C 0.3679(3) 1.0519(2) 0.80138(9) 0.0226(6) Uani 1 1 d .
C11 C 0.4416(3) 1.11781(19) 0.82716(8) 0.0225(6) Uani 1 1 d .
C12 C 0.4264(3) 1.11427(19) 0.87105(8) 0.0208(6) Uani 1 1 d .
H12 H 0.4782 1.1593 0.8885 0.025 Uiso 1 1 calc R
C13 C 0.1586(3) 0.90269(18) 0.88400(8) 0.0167(6) Uani 1 1 d .
C14 C -0.0115(3) 0.76841(18) 0.86323(8) 0.0184(6) Uani 1 1 d .
C15 C -0.0642(3) 0.71786(18) 0.82674(8) 0.0178(6) Uani 1 1 d .
C16 C -0.1596(3) 0.6399(2) 0.83234(9) 0.0220(6) Uani 1 1 d .
C17 C -0.2036(3) 0.6112(2) 0.87265(9) 0.0244(6) Uani 1 1 d .
C18 C -0.1475(3) 0.6587(2) 0.90808(9) 0.0240(7) Uani 1 1 d .
C19 C -0.0521(3) 0.73646(19) 0.90371(8) 0.0221(6) Uani 1 1 d .
H19 H -0.0145 0.7680 0.9284 0.026 Uiso 1 1 calc R
C20 C -0.0286(3) 0.75467(18) 0.78306(8) 0.0165(6) Uani 1 1 d .
C21 C 0.0210(3) 0.73262(19) 0.70822(8) 0.0188(6) Uani 1 1 d .
C22 C 0.0552(4) 0.6410(2) 0.68103(9) 0.0237(6) Uani 1 1 d .
C23 C 0.1187(4) 0.5676(2) 0.71282(9) 0.0252(7) Uani 1 1 d .
C24 C 0.0286(3) 0.58311(18) 0.75285(8) 0.0218(6) Uani 1 1 d .
H24A H -0.0602 0.5435 0.7518 0.026 Uiso 1 1 calc R
H24B H 0.0825 0.5656 0.7790 0.026 Uiso 1 1 calc R
C25 C 0.1429(3) 0.80687(18) 0.70607(7) 0.0171(6) Uani 1 1 d .
C26 C 0.3918(3) 0.83151(18) 0.73146(8) 0.0170(6) Uani 1 1 d .
C27 C 0.4841(3) 0.81325(18) 0.76604(8) 0.0178(6) Uani 1 1 d .
C28 C 0.6241(3) 0.8496(2) 0.76319(9) 0.0222(6) Uani 1 1 d .
C29 C 0.6700(3) 0.9044(2) 0.72867(9) 0.0262(7) Uani 1 1 d .
C30 C 0.5735(3) 0.9279(2) 0.69674(9) 0.0264(7) Uani 1 1 d .
C31 C 0.4371(3) 0.8920(2) 0.69754(8) 0.0218(6) Uani 1 1 d .
C32 C 0.4323(3) 0.76140(18) 0.80547(8) 0.0175(6) Uani 1 1 d .
C33 C 0.4668(3) 0.76655(19) 0.88454(8) 0.0191(6) Uani 1 1 d .
C34 C 0.5397(3) 0.82089(19) 0.91651(8) 0.0199(6) Uani 1 1 d .
C35 C 0.5071(3) 0.7995(2) 0.95923(9) 0.0257(7) Uani 1 1 d .
C36 C 0.4046(4) 0.7300(2) 0.97016(9) 0.0292(7) Uani 1 1 d .
C37 C 0.3324(3) 0.6803(2) 0.93842(9) 0.0266(7) Uani 1 1 d .
C38 C 0.3636(3) 0.6972(2) 0.89595(9) 0.0234(7) Uani 1 1 d .
C39 C 0.6475(3) 0.8990(2) 0.90578(8) 0.0211(6) Uani 1 1 d .
C40 C 0.7894(4) 1.0390(3) 0.92870(11) 0.0320(8) Uani 1 1 d .
C41 C 0.6407(3) 1.1071(2) 1.08038(8) 0.0220(6) Uani 1 1 d .
C42 C 0.6216(3) 1.0373(3) 1.11849(9) 0.0262(7) Uani 1 1 d .
C43 C 0.6222(4) 1.2150(2) 1.09444(10) 0.0276(7) Uani 1 1 d .
C44 C 0.7935(3) 1.0965(3) 1.06286(11) 0.0313(7) Uani 1 1 d .
H9 H 0.229(3) 0.9402(19) 0.8015(8) 0.020(7) Uiso 1 1 d .
H10 H 0.376(3) 1.0534(17) 0.7694(8) 0.016(7) Uiso 1 1 d .
H11 H 0.502(3) 1.1691(18) 0.8135(7) 0.021(7) Uiso 1 1 d .
H16 H -0.199(3) 0.6095(18) 0.8075(8) 0.020(7) Uiso 1 1 d .
H17 H -0.272(3) 0.554(2) 0.8759(8) 0.024(7) Uiso 1 1 d .
H18 H -0.175(3) 0.641(2) 0.9369(9) 0.035(8) Uiso 1 1 d .
H21 H -0.066(3) 0.7691(18) 0.6985(8) 0.018(7) Uiso 1 1 d .
H28 H 0.686(3) 0.837(2) 0.7873(9) 0.029(8) Uiso 1 1 d .
H29 H 0.764(4) 0.926(2) 0.7272(9) 0.041(9) Uiso 1 1 d .
H30 H 0.605(3) 0.9653(19) 0.6743(9) 0.024(8) Uiso 1 1 d .
H31 H 0.374(3) 0.9058(17) 0.6753(8) 0.011(6) Uiso 1 1 d .
H35 H 0.564(3) 0.8334(18) 0.9808(8) 0.021(7) Uiso 1 1 d .
H36 H 0.387(3) 0.7162(18) 1.0000(8) 0.019(7) Uiso 1 1 d .
H37 H 0.253(3) 0.6331(18) 0.9460(7) 0.015(7) Uiso 1 1 d .
H38 H 0.318(3) 0.6630(19) 0.8754(8) 0.025(8) Uiso 1 1 d .
H4A H 0.099(3) 1.189(2) 1.0740(8) 0.026(8) Uiso 1 1 d .
H22A H 0.118(3) 0.6605(18) 0.6582(8) 0.020(7) Uiso 1 1 d .
H23A H 0.221(3) 0.585(2) 0.7176(8) 0.024(8) Uiso 1 1 d .
H40A H 0.801(3) 1.078(2) 0.9541(11) 0.049(10) Uiso 1 1 d .
H42A H 0.683(4) 1.053(2) 1.1408(10) 0.048(10) Uiso 1 1 d .
H43A H 0.714(3) 1.236(2) 1.1090(9) 0.031(8) Uiso 1 1 d .
H44A H 0.865(3) 1.117(2) 1.0879(8) 0.025(7) Uiso 1 1 d .
H4B H 0.142(3) 1.0755(19) 1.0778(8) 0.014(7) Uiso 1 1 d .
H22B H -0.034(3) 0.616(2) 0.6710(8) 0.028(8) Uiso 1 1 d .
H23B H 0.119(3) 0.504(2) 0.7024(9) 0.034(8) Uiso 1 1 d .
H40B H 0.886(4) 1.009(3) 0.9215(11) 0.058(11) Uiso 1 1 d .
H42B H 0.641(3) 0.967(2) 1.1104(9) 0.038(9) Uiso 1 1 d .
H43B H 0.548(3) 1.2231(19) 1.1149(8) 0.022(7) Uiso 1 1 d .
H44B H 0.816(3) 1.030(2) 1.0529(8) 0.026(8) Uiso 1 1 d .
H40C H 0.756(3) 1.085(2) 0.9054(9) 0.032(8) Uiso 1 1 d .
H42C H 0.523(3) 1.0435(17) 1.1311(7) 0.013(6) Uiso 1 1 d .
H43C H 0.607(3) 1.259(2) 1.0691(9) 0.028(8) Uiso 1 1 d .
H44C H 0.807(3) 1.1383(19) 1.0393(8) 0.018(7) Uiso 1 1 d .
H2N H 0.266(3) 0.992(2) 0.9420(9) 0.031(9) Uiso 1 1 d .
H5N H 0.247(3) 0.741(2) 0.7524(8) 0.019(7) Uiso 1 1 d .
H6N H 0.567(3) 0.832(2) 0.8404(8) 0.026(8) Uiso 1 1 d .

loop_
_atom_site_aniso_label
_atom_site_aniso_U_11
_atom_site_aniso_U_22
_atom_site_aniso_U_33
_atom_site_aniso_U_23
_atom_site_aniso_U_13
_atom_site_aniso_U_12
O1 0.0268(12) 0.0246(10) 0.0185(10) -0.0043(8) 0.0041(8) 0.0025(9)
O2 0.0328(12) 0.0237(10) 0.0174(10) 0.0010(8) -0.0026(9) -0.0070(10)
O3 0.0353(12) 0.0293(10) 0.0117(10) -0.0001(8) 0.0004(9) -0.0072(10)
O4 0.0234(11) 0.0167(9) 0.0158(9) 0.0001(7) -0.0016(8) 0.0033(8)
O5 0.0266(11) 0.0247(10) 0.0216(10) 0.0079(8) -0.0056(8) -0.0007(9)
O6 0.0238(11) 0.0247(10) 0.0201(10) 0.0030(8) -0.0052(8) -0.0044(9)
O7 0.0249(11) 0.0329(11) 0.0168(10) -0.0041(8) 0.0035(8) -0.0053(9)
N1 0.0190(13) 0.0207(11) 0.0111(11) -0.0030(9) -0.0020(9) -0.0002(10)
N2 0.0203(13) 0.0216(12) 0.0155(12) -0.0001(10) -0.0028(10) -0.0032(11)
N3 0.0236(13) 0.0219(11) 0.0125(11) 0.0017(9) 0.0018(9) -0.0044(11)
N4 0.0216(13) 0.0169(11) 0.0160(11) 0.0005(9) -0.0021(9) -0.0028(10)
N5 0.0178(13) 0.0171(11) 0.0167(12) 0.0020(10) -0.0015(10) -0.0022(10)
N6 0.0174(13) 0.0221(12) 0.0159(12) -0.0016(10) 0.0016(10) -0.0025(11)
N7 0.0241(14) 0.0281(13) 0.0183(12) -0.0059(10) 0.0051(10) -0.0057(11)
C1 0.0192(15) 0.0216(14) 0.0116(13) 0.0028(11) 0.0045(11) -0.0004(12)
C2 0.0194(16) 0.0256(14) 0.0170(14) -0.0017(12) -0.0053(12) -0.0006(13)
C3 0.0210(17) 0.0410(17) 0.0252(15) 0.0046(14) -0.0049(13) -0.0005(15)
C4 0.0229(17) 0.0306(17) 0.0226(15) 0.0061(13) 0.0015(13) 0.0064(14)
C5 0.0217(16) 0.0288(15) 0.0161(14) -0.0007(11) 0.0041(12) 0.0068(13)
C6 0.0184(15) 0.0212(14) 0.0184(14) -0.0013(11) -0.0032(11) 0.0028(13)
C7 0.0172(15) 0.0138(13) 0.0172(14) 0.0018(10) -0.0028(11) 0.0047(12)
C8 0.0129(14) 0.0194(13) 0.0163(14) 0.0003(11) 0.0008(11) 0.0033(11)
C9 0.0187(16) 0.0224(14) 0.0168(15) -0.0045(12) -0.0024(12) 0.0018(12)
C10 0.0270(17) 0.0259(15) 0.0149(15) 0.0012(12) 0.0038(13) -0.0010(14)
C11 0.0276(17) 0.0150(13) 0.0251(15) 0.0027(11) 0.0066(13) -0.0050(13)
C12 0.0241(16) 0.0208(13) 0.0174(14) -0.0050(11) -0.0006(12) -0.0047(13)
C13 0.0147(15) 0.0173(13) 0.0181(15) -0.0021(11) -0.0017(11) 0.0050(12)
C14 0.0148(14) 0.0209(13) 0.0194(14) 0.0017(11) 0.0011(11) 0.0046(12)
C15 0.0145(14) 0.0169(13) 0.0219(14) -0.0009(11) 0.0023(11) 0.0044(12)
C16 0.0224(17) 0.0218(14) 0.0218(15) -0.0037(12) 0.0003(12) 0.0000(13)
C17 0.0260(17) 0.0196(14) 0.0277(16) 0.0066(12) 0.0060(13) -0.0034(14)
C18 0.0274(17) 0.0260(15) 0.0187(15) 0.0045(12) 0.0045(13) -0.0004(14)
C19 0.0256(16) 0.0232(14) 0.0173(14) -0.0022(11) 0.0005(12) -0.0006(13)
C20 0.0101(14) 0.0172(13) 0.0222(14) -0.0009(11) -0.0023(11) 0.0013(11)
C21 0.0230(16) 0.0201(13) 0.0132(13) -0.0003(11) -0.0062(12) 0.0008(12)
C22 0.0303(18) 0.0224(14) 0.0183(15) -0.0023(12) -0.0005(14) -0.0076(14)
C23 0.0314(19) 0.0192(15) 0.0251(16) -0.0032(12) 0.0039(13) -0.0012(14)
C24 0.0299(18) 0.0134(13) 0.0221(14) 0.0012(11) 0.0013(12) -0.0037(12)
C25 0.0210(15) 0.0189(13) 0.0116(13) -0.0004(11) 0.0023(11) -0.0006(12)
C26 0.0180(15) 0.0160(12) 0.0171(13) -0.0032(11) 0.0032(11) 0.0017(12)
C27 0.0197(16) 0.0182(13) 0.0156(13) -0.0055(11) 0.0021(11) 0.0012(12)
C28 0.0193(16) 0.0312(15) 0.0162(14) -0.0081(12) 0.0004(12) -0.0004(13)
C29 0.0178(17) 0.0379(17) 0.0228(15) -0.0029(13) 0.0067(13) -0.0069(14)
C30 0.0278(18) 0.0311(16) 0.0204(15) 0.0041(13) 0.0053(13) -0.0028(14)
C31 0.0224(16) 0.0269(15) 0.0161(14) 0.0024(12) 0.0006(12) -0.0004(14)
C32 0.0172(15) 0.0178(13) 0.0175(14) 0.0000(11) -0.0009(12) 0.0040(12)
C33 0.0202(15) 0.0199(13) 0.0172(13) -0.0026(11) -0.0025(11) 0.0084(12)
C34 0.0192(15) 0.0233(14) 0.0170(14) -0.0019(11) 0.0009(11) 0.0044(13)
C35 0.0301(17) 0.0271(15) 0.0200(15) -0.0021(13) -0.0065(13) -0.0020(14)
C36 0.043(2) 0.0282(16) 0.0167(15) 0.0036(13) 0.0016(13) -0.0080(15)
C37 0.0325(18) 0.0242(15) 0.0231(16) 0.0044(12) -0.0006(14) -0.0071(14)
C38 0.0267(17) 0.0221(15) 0.0214(16) 0.0013(12) -0.0046(13) -0.0021(14)
C39 0.0181(15) 0.0273(15) 0.0178(14) -0.0012(12) -0.0025(12) 0.0068(13)
C40 0.033(2) 0.0367(19) 0.0264(19) -0.0082(15) 0.0065(15) -0.0156(16)
C41 0.0146(15) 0.0306(15) 0.0209(14) 0.0005(12) 0.0012(12) -0.0027(13)
C42 0.0181(17) 0.0426(19) 0.0179(16) 0.0032(14) -0.0044(13) 0.0004(15)
C43 0.0244(18) 0.0352(18) 0.0232(17) -0.0086(14) 0.0039(14) -0.0079(15)
C44 0.0194(17) 0.041(2) 0.0339(19) -0.0010(17) 0.0015(14) -0.0030(15)

loop_
_atom_type_symbol
_atom_type_description
_atom_type_scat_dispersion_real
_atom_type_scat_dispersion_imag
_atom_type_scat_source
C C 0.0033 0.0016 'International Tables Vol C Tables 4.2.6.8 and 6.1.1.4'
H H 0.0000 0.0000 'International Tables Vol C Tables 4.2.6.8 and 6.1.1.4'
N N 0.0061 0.0033 'International Tables Vol C Tables 4.2.6.8 and 6.1.1.4'
O O 0.0106 0.0060 'International Tables Vol C Tables 4.2.6.8 and 6.1.1.4'

loop_
_geom_angle_atom_site_label_1
_geom_angle_atom_site_label_2
_geom_angle_atom_site_label_3
_geom_angle
C1 N1 C2 118.3(2)
C1 N1 C5 130.3(2)
C2 N1 C5 111.0(2)
C6 N2 C7 129.8(2)
C13 N3 C14 129.7(2)
C20 N4 C21 117.2(2)
C20 N4 C24 129.7(2)
C21 N4 C24 112.4(2)
C25 N5 C26 128.4(2)
C32 N6 C33 129.3(2)
C39 N7 C40 120.6(2)
O1 C1 N1 118.7(2)
O1 C1 C41 120.1(2)
N1 C1 C41 121.2(2)
N1 C2 C3 104.2(2)
N1 C2 C6 111.6(2)
C3 C2 C6 111.6(2)
C2 C3 C4 103.2(2)
C5 C4 C3 102.9(2)
N1 C5 C4 103.4(2)
O2 C6 N2 126.5(2)
O2 C6 C2 122.7(2)
N2 C6 C2 110.6(2)
C12 C7 N2 121.3(2)
C12 C7 C8 120.0(2)
N2 C7 C8 118.7(2)
C9 C8 C7 117.8(2)
C9 C8 C13 121.3(2)
C7 C8 C13 120.9(2)
C10 C9 C8 121.8(3)
C9 C10 C11 119.6(3)
C12 C11 C10 120.3(3)
C11 C12 C7 120.5(2)
O3 C13 N3 122.1(2)
O3 C13 C8 122.5(2)
N3 C13 C8 115.3(2)
C19 C14 N3 123.7(2)
C19 C14 C15 119.2(2)
N3 C14 C15 117.1(2)
C16 C15 C14 119.1(2)
C16 C15 C20 120.7(2)
C14 C15 C20 120.0(2)
C17 C16 C15 121.2(3)
C16 C17 C18 119.2(3)
C17 C18 C19 121.1(3)
C18 C19 C14 120.1(3)
O4 C20 N4 119.0(2)
O4 C20 C15 120.5(2)
N4 C20 C15 120.5(2)
N4 C21 C25 113.9(2)
N4 C21 C22 103.1(2)
C25 C21 C22 110.4(2)
C23 C22 C21 104.1(2)
C22 C23 C24 103.3(2)
N4 C24 C23 102.3(2)
O5 C25 N5 124.4(2)
O5 C25 C21 119.7(2)
N5 C25 C21 115.7(2)
N5 C26 C31 121.7(2)
N5 C26 C27 118.5(2)
C31 C26 C27 119.8(3)
C28 C27 C26 117.7(2)
C28 C27 C32 121.2(2)
C26 C27 C32 121.0(2)
C29 C28 C27 122.0(3)
C28 C29 C30 118.9(3)
C31 C30 C29 121.1(3)
C30 C31 C26 120.2(3)
O6 C32 N6 123.9(2)
O6 C32 C27 121.8(2)
N6 C32 C27 114.2(2)
C38 C33 N6 122.8(2)
C38 C33 C34 120.1(2)
N6 C33 C34 117.1(2)
C35 C34 C33 117.5(3)
C35 C34 C39 120.4(2)
C33 C34 C39 122.1(2)
C36 C35 C34 121.8(3)
C37 C36 C35 119.5(3)
C36 C37 C38 120.7(3)
C37 C38 C33 120.4(3)
O7 C39 N7 120.0(3)
O7 C39 C34 122.2(2)
N7 C39 C34 117.7(2)
C43 C41 C42 110.4(2)
C43 C41 C1 115.1(2)
C42 C41 C1 106.8(2)
C43 C41 C44 107.2(3)
C42 C41 C44 109.2(2)
C1 C41 C44 108.0(2)

loop_
_geom_bond_atom_site_label_1
_geom_bond_atom_site_label_2
_geom_bond_distance
O1 C1 1.236(3)
O2 C6 1.213(3)
O3 C13 1.234(3)
O4 C20 1.243(3)
O5 C25 1.227(3)
O6 C32 1.240(3)
O7 C39 1.247(3)
N1 C1 1.351(3)
N1 C2 1.471(3)
N1 C5 1.476(3)
N2 C6 1.357(3)
N2 C7 1.403(3)
N3 C13 1.355(3)
N3 C14 1.406(3)
N4 C20 1.345(3)
N4 C21 1.474(3)
N4 C24 1.479(3)
N5 C25 1.360(3)
N5 C26 1.403(3)
N6 C32 1.352(3)
N6 C33 1.410(3)
N7 C39 1.341(3)
N7 C40 1.443(4)
C1 C41 1.533(4)
C2 C3 1.525(4)
C2 C6 1.532(4)
C3 C4 1.532(4)
C4 C5 1.512(4)
C7 C12 1.395(4)
C7 C8 1.413(3)
C8 C9 1.404(4)
C8 C13 1.512(4)
C9 C10 1.381(4)
C10 C11 1.385(4)
C11 C12 1.382(4)
C14 C19 1.391(3)
C14 C15 1.419(3)
C15 C16 1.391(4)
C15 C20 1.492(3)
C16 C17 1.383(4)
C17 C18 1.384(4)
C18 C19 1.385(4)
C21 C25 1.521(4)
C21 C22 1.534(4)
C22 C23 1.525(4)
C23 C24 1.525(4)
C26 C31 1.404(4)
C26 C27 1.407(4)
C27 C28 1.404(4)
C27 C32 1.499(3)
C28 C29 1.378(4)
C29 C30 1.386(4)
C30 C31 1.368(4)
C33 C38 1.393(4)
C33 C34 1.416(4)
C34 C35 1.401(4)
C34 C39 1.498(4)
C35 C36 1.385(4)
C36 C37 1.376(4)
C37 C38 1.380(4)
C41 C43 1.530(4)
C41 C42 1.530(4)
C41 C44 1.540(4)

loop_
_geom_torsion_atom_site_label_1
_geom_torsion_atom_site_label_2
_geom_torsion_atom_site_label_3
_geom_torsion_atom_site_label_4
_geom_torsion
C2 N1 C1 O1 -4.3(3)
C5 N1 C1 O1 167.4(2)
C2 N1 C1 C41 177.7(2)
C5 N1 C1 C41 -10.6(4)
C1 N1 C2 C3 179.8(2)
C5 N1 C2 C3 6.5(3)
C1 N1 C2 C6 -59.6(3)
C5 N1 C2 C6 127.1(2)
N1 C2 C3 C4 -28.0(3)
C6 C2 C3 C4 -148.5(2)
C2 C3 C4 C5 39.0(3)
C1 N1 C5 C4 -154.4(3)
C2 N1 C5 C4 17.9(3)
C3 C4 C5 N1 -34.7(3)
C7 N2 C6 O2 -2.8(4)
C7 N2 C6 C2 172.4(2)
N1 C2 C6 O2 -28.4(3)
C3 C2 C6 O2 87.7(3)
N1 C2 C6 N2 156.2(2)
C3 C2 C6 N2 -87.7(3)
C6 N2 C7 C12 8.1(4)
C6 N2 C7 C8 -172.4(3)
C12 C7 C8 C9 1.2(4)
N2 C7 C8 C9 -178.2(2)
C12 C7 C8 C13 -180.0(2)
N2 C7 C8 C13 0.6(3)
C7 C8 C9 C10 -1.3(4)
C13 C8 C9 C10 179.9(2)
C8 C9 C10 C11 0.3(4)
C9 C10 C11 C12 0.7(4)
C10 C11 C12 C7 -0.7(4)
N2 C7 C12 C11 179.2(2)
C8 C7 C12 C11 -0.2(4)
C14 N3 C13 O3 -7.2(4)
C14 N3 C13 C8 172.9(2)
C9 C8 C13 O3 172.3(2)
C7 C8 C13 O3 -6.5(4)
C9 C8 C13 N3 -7.8(3)
C7 C8 C13 N3 173.4(2)
C13 N3 C14 C19 10.3(4)
C13 N3 C14 C15 -170.3(2)
C19 C14 C15 C16 2.4(4)
N3 C14 C15 C16 -176.9(2)
C19 C14 C15 C20 176.5(2)
N3 C14 C15 C20 -2.9(3)
C14 C15 C16 C17 0.0(4)
C20 C15 C16 C17 -173.9(3)
C15 C16 C17 C18 -2.4(4)
C16 C17 C18 C19 2.3(4)
C17 C18 C19 C14 0.2(4)
N3 C14 C19 C18 176.8(2)
C15 C14 C19 C18 -2.6(4)
C21 N4 C20 O4 -4.9(4)
C24 N4 C20 O4 165.0(3)
C21 N4 C20 C15 175.3(2)
C24 N4 C20 C15 -14.8(4)
C16 C15 C20 O4 136.3(3)
C14 C15 C20 O4 -37.6(4)
C16 C15 C20 N4 -43.9(4)
C14 C15 C20 N4 142.2(3)
C20 N4 C21 C25 57.5(3)
C24 N4 C21 C25 -114.1(2)
C20 N4 C21 C22 177.1(2)
C24 N4 C21 C22 5.5(3)
N4 C21 C22 C23 -27.1(3)
C25 C21 C22 C23 94.9(3)
C21 C22 C23 C24 38.6(3)
C20 N4 C24 C23 -152.2(3)
C21 N4 C24 C23 18.1(3)
C22 C23 C24 N4 -34.3(3)
C26 N5 C25 O5 -5.6(4)
C26 N5 C25 C21 168.3(2)
N4 C21 C25 O5 -150.5(2)
C22 C21 C25 O5 94.1(3)
N4 C21 C25 N5 35.3(3)
C22 C21 C25 N5 -80.1(3)
C25 N5 C26 C31 -13.0(4)
C25 N5 C26 C27 167.8(2)
N5 C26 C27 C28 173.4(2)
C31 C26 C27 C28 -5.7(4)
N5 C26 C27 C32 -9.7(3)
C31 C26 C27 C32 171.2(2)
C26 C27 C28 C29 2.3(4)
C32 C27 C28 C29 -174.6(2)
C27 C28 C29 C30 2.8(4)
C28 C29 C30 C31 -4.6(4)
C29 C30 C31 C26 1.1(4)
N5 C26 C31 C30 -175.0(2)
C27 C26 C31 C30 4.1(4)
C33 N6 C32 O6 -7.9(4)
C33 N6 C32 C27 169.4(2)
C28 C27 C32 O6 -156.0(2)
C26 C27 C32 O6 27.2(4)
C28 C27 C32 N6 26.6(3)
C26 C27 C32 N6 -150.2(2)
C32 N6 C33 C38 11.0(4)
C32 N6 C33 C34 -167.2(2)
C38 C33 C34 C35 2.1(4)
N6 C33 C34 C35 -179.7(2)
C38 C33 C34 C39 -177.7(2)
N6 C33 C34 C39 0.6(4)
C33 C34 C35 C36 -1.8(4)
C39 C34 C35 C36 177.9(3)
C34 C35 C36 C37 0.0(5)
C35 C36 C37 C38 1.7(5)
C36 C37 C38 C33 -1.4(5)
N6 C33 C38 C37 -178.7(3)
C34 C33 C38 C37 -0.5(4)
C40 N7 C39 O7 0.3(4)
C40 N7 C39 C34 -179.7(3)
C35 C34 C39 O7 165.4(3)
C33 C34 C39 O7 -14.9(4)
C35 C34 C39 N7 -14.7(4)
C33 C34 C39 N7 165.0(2)
O1 C1 C41 C43 147.2(3)
N1 C1 C41 C43 -34.8(4)
O1 C1 C41 C42 -89.9(3)
N1 C1 C41 C42 88.1(3)
O1 C1 C41 C44 27.5(3)
N1 C1 C41 C44 -154.6(3)
